data_4106934
loop_
_publ_author_name
'Scott A. Snyder'
'Daniel S. Treitler'
'Alexandria P. Brucks'
'Wesley Sattler'

_publ_section_title
;
 A General Strategy for the Stereocontrolled Preparation of Diverse 8- and
 9-Membered Laurencia-Type Bromoethers
;
_journal_name_full 'Journal of the American Chemical Society'
_journal_page_first 15898
_journal_page_last 15901
_journal_paper_doi 10.1021/ja2069449
_journal_volume 133
_journal_year 2011
_chemical_absolute_configuration ad
_chemical_formula_sum 'C11 H24 Br O4.5'
_chemical_formula_weight 308.21
_chemical_name_systematic
; 
 ? 
;
_space_group_IT_number 5
_symmetry_cell_setting monoclinic
_symmetry_space_group_name_Hall 'C 2y'
_symmetry_space_group_name_H-M 'C 1 2 1'
_atom_sites_solution_hydrogens geom
_atom_sites_solution_primary direct
_atom_sites_solution_secondary difmap
_audit_creation_method SHELXL-97
_cell_angle_alpha 90.00
_cell_angle_beta 95.348(6)
_cell_angle_gamma 90.00
_cell_formula_units_Z 4
_cell_length_a 23.140(9)
_cell_length_b 7.323(3)
_cell_length_c 8.379(3)
_cell_measurement_reflns_used 5039
_cell_measurement_temperature 150(2)
_cell_measurement_theta_max 31.78
_cell_measurement_theta_min 2.88
_cell_volume 1413.7(9)
_computing_cell_refinement 'Bruker SAINT'
_computing_data_collection 'Bruker APEX2'
_computing_data_reduction 'Bruker SAINT'
_computing_molecular_graphics 'Bruker SHELXTL'
_computing_publication_material 'Bruker SHELXTL'
_computing_structure_refinement 'SHELXL-97 (Sheldrick, 2008)'
_computing_structure_solution 'SHELXS-97 (Sheldrick, 2008)'
_diffrn_ambient_temperature 150(2)
_diffrn_measured_fraction_theta_full 0.963
_diffrn_measured_fraction_theta_max 0.963
_diffrn_measurement_device_type 'Bruker APEX-II CCD'
_diffrn_measurement_method '\f and \w scans'
_diffrn_radiation_monochromator graphite
_diffrn_radiation_source 'fine-focus sealed tube'
_diffrn_radiation_type MoK\a
_diffrn_radiation_wavelength 0.71073
_diffrn_reflns_av_R_equivalents 0.0435
_diffrn_reflns_av_sigmaI/netI 0.0633
_diffrn_reflns_limit_h_max 34
_diffrn_reflns_limit_h_min -34
_diffrn_reflns_limit_k_max 11
_diffrn_reflns_limit_k_min -11
_diffrn_reflns_limit_l_max 12
_diffrn_reflns_limit_l_min -12
_diffrn_reflns_number 12332
_diffrn_reflns_theta_full 32.61
_diffrn_reflns_theta_max 32.61
_diffrn_reflns_theta_min 1.77
_exptl_absorpt_coefficient_mu 2.911
_exptl_absorpt_correction_T_max 0.8681
_exptl_absorpt_correction_T_min 0.6077
_exptl_absorpt_correction_type empirical
_exptl_absorpt_process_details SADABS
_exptl_crystal_colour COLORLESS
_exptl_crystal_density_diffrn 1.448
_exptl_crystal_description BLOCK
_exptl_crystal_F_000 644
_exptl_crystal_size_max 0.19
_exptl_crystal_size_mid 0.17
_exptl_crystal_size_min 0.05
_refine_diff_density_max 0.719
_refine_diff_density_min -0.411
_refine_diff_density_rms 0.073
_refine_ls_abs_structure_details 'Flack H D (1983), Acta Cryst. A39, 876-881'
_refine_ls_abs_structure_Flack -0.018(7)
_refine_ls_extinction_method none
_refine_ls_goodness_of_fit_ref 1.008
_refine_ls_hydrogen_treatment mixed
_refine_ls_matrix_type full
_refine_ls_number_parameters 164
_refine_ls_number_reflns 4883
_refine_ls_number_restraints 1
_refine_ls_restrained_S_all 1.008
_refine_ls_R_factor_all 0.0638
_refine_ls_R_factor_gt 0.0390
_refine_ls_shift/su_max 0.001
_refine_ls_shift/su_mean 0.000
_refine_ls_structure_factor_coef Fsqd
_refine_ls_weighting_details 'calc w=1/[\s^2^(Fo^2^)+(0.0205P)^2^+0.0000P] where P=(Fo^2^+2Fc^2^)/3'
_refine_ls_weighting_scheme calc
_refine_ls_wR_factor_gt 0.0594
_refine_ls_wR_factor_ref 0.0652
_reflns_number_gt 3695
_reflns_number_total 4883
_reflns_threshold_expression >2sigma(I)
_cod_data_source_file ja2069449_si_007.cif
_cod_data_source_block dw8es10
_cod_depositor_comments
;
The following automatic conversions were performed:

'_chemical_absolute_configuration' value 'AD' changed to 'ad'
according to the built-in table from CIF Core dictionary named
'cif_core.dic' version 2.4.1 from 2010-06-29.

Automatic conversion script
Id: cif_fix_values 1715 2011-07-08 13:25:40Z adriana 
;
_cod_original_cell_volume 1413.6(9)
_cod_original_formula_sum 'C11 H24 Br O4.50'
_cod_database_code 4106934

loop_
_symmetry_equiv_pos_as_xyz
'x, y, z'
'-x, y, -z'
'x+1/2, y+1/2, z'
'-x+1/2, y+1/2, -z'

loop_
_atom_site_label
_atom_site_type_symbol
_atom_site_fract_x
_atom_site_fract_y
_atom_site_fract_z
_atom_site_U_iso_or_equiv
_atom_site_adp_type
_atom_site_occupancy
_atom_site_symmetry_multiplicity
_atom_site_calc_flag
_atom_site_refinement_flags
Br1 Br 0.226530(10) 0.21249(4) 0.83958(2) 0.03430(8) Uani 1 1 d .
C1 C 0.14699(9) 0.1724(3) 1.0758(2) 0.0222(6) Uani 1 1 d .
H1A H 0.1810 0.0977 1.1195 0.027 Uiso 1 1 calc R
C2 C 0.10100(11) 0.0454(3) 0.9962(3) 0.0269(5) Uani 1 1 d .
H2A H 0.1151 -0.0037 0.8969 0.032 Uiso 1 1 calc R
H2B H 0.0656 0.1176 0.9649 0.032 Uiso 1 1 calc R
C3 C 0.08475(11) -0.1142(3) 1.0998(3) 0.0263(5) Uani 1 1 d .
H3A H 0.1203 -0.1857 1.1311 0.032 Uiso 1 1 calc R
H3B H 0.0578 -0.1948 1.0335 0.032 Uiso 1 1 calc R
C4 C 0.05643(11) -0.0646(3) 1.2525(3) 0.0232(5) Uani 1 1 d .
H4C H 0.0406 0.0623 1.2414 0.028 Uiso 1 1 calc R
C5 C 0.09746(10) -0.0763(4) 1.4057(3) 0.0247(5) Uani 1 1 d .
H5A H 0.1078 -0.2082 1.4203 0.030 Uiso 1 1 calc R
C6 C 0.15478(10) 0.0270(4) 1.4068(3) 0.0287(6) Uani 1 1 d .
H6A H 0.1757 0.0142 1.5147 0.034 Uiso 1 1 calc R
H6B H 0.1786 -0.0335 1.3300 0.034 Uiso 1 1 calc R
C7 C 0.15128(9) 0.2284(5) 1.3659(2) 0.0273(5) Uani 1 1 d .
H7A H 0.1269 0.2867 1.4441 0.033 Uiso 1 1 calc R
C9 C 0.16836(10) 0.3225(3) 0.9683(3) 0.0235(5) Uani 1 1 d .
H9A H 0.1886 0.4166 1.0396 0.028 Uiso 1 1 calc R
C10 C 0.12188(11) 0.4188(4) 0.8606(3) 0.0308(6) Uani 1 1 d .
H10A H 0.0906 0.4579 0.9260 0.037 Uiso 1 1 calc R
H10B H 0.1049 0.3309 0.7796 0.037 Uiso 1 1 calc R
C11 C 0.14349(13) 0.5844(4) 0.7746(4) 0.0425(7) Uani 1 1 d .
H11A H 0.1104 0.6496 0.7199 0.064 Uiso 1 1 calc R
H11B H 0.1696 0.5446 0.6957 0.064 Uiso 1 1 calc R
H11C H 0.1645 0.6658 0.8527 0.064 Uiso 1 1 calc R
C12 C 0.20998(12) 0.3235(5) 1.3848(3) 0.0409(7) Uani 1 1 d .
H12A H 0.2047 0.4540 1.3622 0.061 Uiso 1 1 calc R
H12B H 0.2353 0.2704 1.3097 0.061 Uiso 1 1 calc R
H12C H 0.2277 0.3073 1.4948 0.061 Uiso 1 1 calc R
O1 O 0.12265(6) 0.2628(2) 1.20691(16) 0.0225(4) Uani 1 1 d .
O2 O 0.00924(8) -0.1892(2) 1.2646(2) 0.0302(4) Uani 1 1 d .
H2 H -0.0116 -0.1517 1.3346 0.036 Uiso 1 1 calc R
O3 O 0.06819(7) -0.0250(2) 1.54258(19) 0.0285(4) Uani 1 1 d .
H3 H 0.0541 0.0802 1.5285 0.034 Uiso 1 1 calc R
O4 O 0.01778(9) -0.5567(3) 1.2282(3) 0.0406(5) Uani 1 1 d .
H4A H 0.0514(14) -0.596(5) 1.216(4) 0.049 Uiso 1 1 d .
H4B H 0.0133(15) -0.436(5) 1.227(4) 0.049 Uiso 1 1 d .
O5 O 0.0000 0.2744(3) 1.5000 0.0415(7) Uani 1 2 d S
H5 H -0.0026(14) 0.345(4) 1.577(3) 0.050 Uiso 1 1 d .

loop_
_atom_site_aniso_label
_atom_site_aniso_U_11
_atom_site_aniso_U_22
_atom_site_aniso_U_33
_atom_site_aniso_U_23
_atom_site_aniso_U_13
_atom_site_aniso_U_12
Br1 0.03246(12) 0.04688(15) 0.02551(11) 0.00587(17) 0.01305(8) 0.00994(18)
C1 0.0198(10) 0.0289(17) 0.0180(10) 0.0002(9) 0.0024(8) 0.0044(9)
C2 0.0279(13) 0.0324(14) 0.0208(12) -0.0058(10) 0.0046(10) -0.0020(11)
C3 0.0279(13) 0.0264(13) 0.0255(12) -0.0059(10) 0.0075(10) -0.0006(10)
C4 0.0233(13) 0.0206(12) 0.0260(13) -0.0013(10) 0.0045(10) -0.0015(10)
C5 0.0253(13) 0.0267(13) 0.0233(12) 0.0032(10) 0.0078(10) 0.0050(10)
C6 0.0200(12) 0.0481(17) 0.0181(11) 0.0065(11) 0.0016(10) 0.0056(11)
C7 0.0233(10) 0.0460(16) 0.0127(8) -0.0024(15) 0.0027(7) -0.0062(15)
C9 0.0224(12) 0.0311(13) 0.0179(11) -0.0025(10) 0.0061(9) 0.0018(10)
C10 0.0282(13) 0.0386(15) 0.0262(13) 0.0078(12) 0.0057(11) 0.0070(12)
C11 0.0490(18) 0.0422(17) 0.0375(16) 0.0092(13) 0.0102(14) 0.0106(15)
C12 0.0328(15) 0.070(2) 0.0199(12) 0.0039(13) 0.0004(11) -0.0190(14)
O1 0.0220(8) 0.0293(11) 0.0165(7) -0.0035(6) 0.0034(6) 0.0014(6)
O2 0.0292(10) 0.0323(10) 0.0311(10) -0.0061(8) 0.0126(8) -0.0041(8)
O3 0.0265(9) 0.0391(11) 0.0212(8) 0.0034(8) 0.0094(7) 0.0001(8)
O4 0.0338(12) 0.0299(11) 0.0605(14) 0.0043(10) 0.0170(10) 0.0047(10)
O5 0.0519(17) 0.0280(16) 0.0487(18) 0.000 0.0265(15) 0.000

loop_
_atom_type_symbol
_atom_type_description
_atom_type_scat_dispersion_real
_atom_type_scat_dispersion_imag
_atom_type_scat_source
C C 0.0033 0.0016 'International Tables Vol C Tables 4.2.6.8 and 6.1.1.4'
H H 0.0000 0.0000 'International Tables Vol C Tables 4.2.6.8 and 6.1.1.4'
O O 0.0106 0.0060 'International Tables Vol C Tables 4.2.6.8 and 6.1.1.4'
Br Br -0.2901 2.4595 'International Tables Vol C Tables 4.2.6.8 and 6.1.1.4'

loop_
_geom_angle_atom_site_label_1
_geom_angle_atom_site_label_2
_geom_angle_atom_site_label_3
_geom_angle
O1 C1 C2 107.93(18)
O1 C1 C9 106.82(18)
C2 C1 C9 115.62(19)
C1 C2 C3 114.8(2)
C2 C3 C4 116.1(2)
O2 C4 C5 108.8(2)
O2 C4 C3 107.21(19)
C5 C4 C3 114.0(2)
O3 C5 C4 110.77(19)
O3 C5 C6 109.9(2)
C4 C5 C6 116.7(2)
C7 C6 C5 117.0(2)
O1 C7 C6 112.7(2)
O1 C7 C12 110.0(2)
C6 C7 C12 113.2(2)
C10 C9 C1 115.8(2)
C10 C9 Br1 110.34(15)
C1 C9 Br1 107.62(16)
C9 C10 C11 114.1(2)
C1 O1 C7 116.24(17)

loop_
_geom_bond_atom_site_label_1
_geom_bond_atom_site_label_2
_geom_bond_distance
Br1 C9 1.973(2)
C1 O1 1.442(2)
C1 C2 1.520(3)
C1 C9 1.531(3)
C2 C3 1.524(3)
C3 C4 1.534(3)
C4 O2 1.434(3)
C4 C5 1.526(3)
C5 O3 1.435(3)
C5 C6 1.526(3)
C6 C7 1.514(4)
C7 O1 1.454(2)
C7 C12 1.521(3)
C9 C10 1.512(3)
C10 C11 1.519(4)
